data_2224174
loop_
_publ_author_name
'Jian, Fang-Fang'
'Wang, Jing'
'Zhang, Jing'

_publ_section_title
{\m~2~-1,4-Bis[2-(4-pyridyl)ethenyl]benzene-\k^2^<i>N</i>:<i>N</i>'}bis[bis(acetylacetonato-\k^2^<i>O</i>,<i>O</i>')copper(II)]
_journal_coeditor_code CV2655
_journal_issue 12
_journal_name_full 'Acta Crystallographica Section E'
_journal_page_first m1630
_journal_paper_doi 10.1107/S1600536809048582
_journal_volume 65
_journal_year 2009
_chemical_formula_iupac '[Cu2 (C5 H7 O2)4 (C20 H16 N2)]'
_chemical_formula_moiety 'C40 H44 Cu2 N2 O8'
_chemical_formula_sum 'C40 H44 Cu2 N2 O8'
_chemical_formula_weight 807.85
_chemical_name_systematic
;
{\m~2~-1,4-Bis[2-(4-pyridyl)ethenyl]benzene-
\k^2^<i>N</i>:<i>N</i>'}bis[bis(acetylacetonato-
\k^2^<i>O</i>,<i>O</i>')copper(II)]
;
_space_group_IT_number 14
_symmetry_cell_setting monoclinic
_symmetry_space_group_name_Hall '-P 2ybc'
_symmetry_space_group_name_H-M 'P 1 21/c 1'
_atom_sites_solution_hydrogens geom
_atom_sites_solution_primary direct
_atom_sites_solution_secondary difmap
_audit_creation_method SHELXL-97
_cell_angle_alpha 90.00
_cell_angle_beta 120.97(2)
_cell_angle_gamma 90.00
_cell_formula_units_Z 2
_cell_length_a 7.9584(16)
_cell_length_b 18.594(4)
_cell_length_c 15.063(4)
_cell_measurement_reflns_used 1253
_cell_measurement_temperature 293(2)
_cell_measurement_theta_max 25.00
_cell_measurement_theta_min 1.92
_cell_volume 1911.2(9)
_computing_cell_refinement 'SAINT (Bruker, 1997)'
_computing_data_collection 'SMART (Bruker, 1997)'
_computing_data_reduction 'SAINT (Bruker, 1997)'
_computing_molecular_graphics 'SHELXTL (Sheldrick, 2008)'
_computing_publication_material 'SHELXTL (Sheldrick, 2008)'
_computing_structure_refinement 'SHELXL97 (Sheldrick, 2008)'
_computing_structure_solution 'SHELXS97 (Sheldrick, 2008)'
_diffrn_ambient_temperature 293(2)
_diffrn_measured_fraction_theta_full 0.998
_diffrn_measured_fraction_theta_max 0.998
_diffrn_measurement_device_type 'Bruker SMART CCD area-detector diffractometer'
_diffrn_measurement_method 'phi and omega scans'
_diffrn_radiation_monochromator graphite
_diffrn_radiation_source 'fine-focus sealed tube'
_diffrn_radiation_type MoK\a
_diffrn_radiation_wavelength 0.71073
_diffrn_reflns_av_R_equivalents 0.0224
_diffrn_reflns_av_sigmaI/netI 0.0324
_diffrn_reflns_limit_h_max 5
_diffrn_reflns_limit_h_min -9
_diffrn_reflns_limit_k_max 20
_diffrn_reflns_limit_k_min -22
_diffrn_reflns_limit_l_max 17
_diffrn_reflns_limit_l_min -17
_diffrn_reflns_number 7784
_diffrn_reflns_theta_full 25.00
_diffrn_reflns_theta_max 25.00
_diffrn_reflns_theta_min 1.92
_exptl_absorpt_coefficient_mu 1.166
_exptl_absorpt_correction_T_max 0.8002
_exptl_absorpt_correction_T_min 0.7592
_exptl_absorpt_correction_type multi-scan
_exptl_absorpt_process_details '(SADABS; Sheldrick, 2000)'
_exptl_crystal_colour blue
_exptl_crystal_density_diffrn 1.404
_exptl_crystal_density_method 'not measured'
_exptl_crystal_description block
_exptl_crystal_F_000 840
_exptl_crystal_size_max 0.25
_exptl_crystal_size_mid 0.21
_exptl_crystal_size_min 0.20
_refine_diff_density_max 0.406
_refine_diff_density_min -0.194
_refine_ls_extinction_method none
_refine_ls_goodness_of_fit_ref 0.988
_refine_ls_hydrogen_treatment constr
_refine_ls_matrix_type full
_refine_ls_number_parameters 235
_refine_ls_number_reflns 3352
_refine_ls_number_restraints 0
_refine_ls_restrained_S_all 0.988
_refine_ls_R_factor_all 0.0532
_refine_ls_R_factor_gt 0.0434
_refine_ls_shift/su_max 0.000
_refine_ls_shift/su_mean 0.000
_refine_ls_structure_factor_coef Fsqd
_refine_ls_weighting_details 'calc w=1/[\s^2^(Fo^2^)+(0.0573P)^2^+1.3432P] where P=(Fo^2^+2Fc^2^)/3'
_refine_ls_weighting_scheme calc
_refine_ls_wR_factor_gt 0.1068
_refine_ls_wR_factor_ref 0.1127
_reflns_number_gt 2807
_reflns_number_total 3352
_reflns_threshold_expression I>2sigma(I)
_cod_data_source_file cv2655.cif
_cod_data_source_block I
_cod_depositor_comments
;
The following automatic conversions were performed:
'_symmetry_cell_setting' value 'Monoclinic' changed to 'monoclinic'
according to '/home/saulius/struct/CIF-dictionaries/cif_core.dic'
dictionary named 'cif_core.dic' version 2.4.1 from 2010-06-29.

Automatic conversion script
Id: cif_fix_enum 1527 2010-12-29 10:47:43Z saulius 

The following automatic conversions were performed:

'_symmetry_cell_setting' value 'Monoclinic' changed to 'monoclinic'
according to /home/saulius/struct/CIF-dictionaries/cif_core.dic
dictionary named 'cif_core.dic' version 2.4.1 from 2010-06-29.

Automatic conversion script
Id: cif_fix_values 1715 2011-07-08 13:25:40Z adriana 
;
_cod_original_cell_volume 1911.2(8)
_cod_original_sg_symbol_H-M 'P 21/c'
_cod_database_code 2224174
_cod_database_fobs_code 2224174

loop_
_symmetry_equiv_pos_as_xyz
'x, y, z'
'-x, y+1/2, -z+1/2'
'-x, -y, -z'
'x, -y-1/2, z-1/2'

loop_
_atom_site_type_symbol
_atom_site_label
_atom_site_fract_x
_atom_site_fract_y
_atom_site_fract_z
_atom_site_U_iso_or_equiv
_atom_site_adp_type
_atom_site_calc_flag
_atom_site_refinement_flags
_atom_site_occupancy
_atom_site_disorder_assembly
_atom_site_disorder_group
Cu Cu1 0.51253(5) -0.173135(19) -0.13916(3) 0.04299(16) Uani d . 1 . .
O O1 0.3204(3) -0.25040(12) -0.18542(17) 0.0531(6) Uani d . 1 . .
O O2 0.3110(3) -0.10340(12) -0.22282(18) 0.0586(6) Uani d . 1 . .
O O3 0.7113(3) -0.24740(12) -0.09329(17) 0.0564(6) Uani d . 1 . .
O O4 0.6960(3) -0.09862(12) -0.12417(19) 0.0604(6) Uani d . 1 . .
N N1 0.5307(4) -0.15375(13) 0.01154(18) 0.0414(6) Uani d . 1 . .
C C1 0.0211(6) -0.0532(3) -0.3578(4) 0.0995(16) Uani d . 1 . .
H H1A 0.1015 -0.0110 -0.3323 0.149 Uiso calc R 1 . .
H H1B -0.0934 -0.0470 -0.3527 0.149 Uiso calc R 1 . .
H H1C -0.0177 -0.0609 -0.4288 0.149 Uiso calc R 1 . .
C C2 0.1362(5) -0.1177(2) -0.2939(3) 0.0629(9) Uani d . 1 . .
C C3 0.0540(5) -0.1850(2) -0.3146(3) 0.0691(11) Uani d . 1 . .
H H3A -0.0755 -0.1890 -0.3684 0.083 Uiso calc R 1 . .
C C4 0.1463(5) -0.2471(2) -0.2628(3) 0.0579(9) Uani d . 1 . .
C C5 0.0410(7) -0.3181(2) -0.2979(4) 0.0868(14) Uani d . 1 . .
H H5A 0.1251 -0.3558 -0.2540 0.130 Uiso calc R 1 . .
H H5B 0.0066 -0.3271 -0.3681 0.130 Uiso calc R 1 . .
H H5C -0.0757 -0.3165 -0.2942 0.130 Uiso calc R 1 . .
C C6 0.9651(7) -0.0436(3) -0.1201(4) 0.1045(17) Uani d . 1 . .
H H6A 0.8839 -0.0022 -0.1323 0.157 Uiso calc R 1 . .
H H6B 0.9885 -0.0490 -0.1763 0.157 Uiso calc R 1 . .
H H6C 1.0878 -0.0374 -0.0565 0.157 Uiso calc R 1 . .
C C7 0.8632(6) -0.1098(2) -0.1128(3) 0.0648(10) Uani d . 1 . .
C C8 0.9518(6) -0.1755(2) -0.0957(3) 0.0747(12) Uani d . 1 . .
H H8A 1.0737 -0.1769 -0.0901 0.090 Uiso calc R 1 . .
C C9 0.8778(5) -0.2392(2) -0.0861(3) 0.0623(10) Uani d . 1 . .
C C10 0.9943(7) -0.3073(3) -0.0657(4) 0.0896(14) Uani d . 1 . .
H H10A 0.9217 -0.3470 -0.0616 0.134 Uiso calc R 1 . .
H H10B 1.1167 -0.3029 -0.0015 0.134 Uiso calc R 1 . .
H H10C 1.0187 -0.3154 -0.1210 0.134 Uiso calc R 1 . .
C C11 0.4967(5) -0.20205(18) 0.0647(2) 0.0505(8) Uani d . 1 . .
H H11A 0.4738 -0.2492 0.0409 0.061 Uiso calc R 1 . .
C C12 0.4930(5) -0.18686(17) 0.1532(2) 0.0519(8) Uani d . 1 . .
H H12A 0.4707 -0.2235 0.1879 0.062 Uiso calc R 1 . .
C C13 0.5224(4) -0.11714(16) 0.1905(2) 0.0434(7) Uani d . 1 . .
C C14 0.5614(5) -0.06650(17) 0.1356(2) 0.0514(8) Uani d . 1 . .
H H14A 0.5842 -0.0188 0.1573 0.062 Uiso calc R 1 . .
C C15 0.5661(5) -0.08703(17) 0.0498(2) 0.0513(8) Uani d . 1 . .
H H15A 0.5959 -0.0522 0.0157 0.062 Uiso calc R 1 . .
C C16 0.5141(5) -0.10005(17) 0.2825(2) 0.0488(8) Uani d . 1 . .
H H16A 0.5061 -0.1388 0.3192 0.059 Uiso calc R 1 . .
C C17 0.5167(5) -0.03530(16) 0.3193(2) 0.0451(7) Uani d . 1 . .
H H17A 0.5261 0.0034 0.2830 0.054 Uiso calc R 1 . .
C C18 0.5065(4) -0.01843(16) 0.4102(2) 0.0420(7) Uani d . 1 . .
C C19 0.5343(5) 0.05182(16) 0.4469(2) 0.0501(8) Uani d . 1 . .
H H19A 0.5577 0.0877 0.4115 0.060 Uiso calc R 1 . .
C C20 0.4717(5) -0.07005(17) 0.4662(2) 0.0505(8) Uani d . 1 . .
H H20A 0.4522 -0.1177 0.4444 0.061 Uiso calc R 1 . .

loop_
_atom_site_aniso_label
_atom_site_aniso_U_11
_atom_site_aniso_U_22
_atom_site_aniso_U_33
_atom_site_aniso_U_12
_atom_site_aniso_U_13
_atom_site_aniso_U_23
Cu1 0.0456(2) 0.0468(2) 0.0388(2) 0.00112(16) 0.02331(18) -0.00511(16)
O1 0.0523(14) 0.0536(13) 0.0514(13) -0.0059(10) 0.0252(11) -0.0089(10)
O2 0.0541(15) 0.0537(14) 0.0549(14) 0.0064(11) 0.0186(12) -0.0004(11)
O3 0.0531(14) 0.0571(14) 0.0565(14) 0.0087(11) 0.0263(12) -0.0045(11)
O4 0.0600(15) 0.0584(14) 0.0720(16) -0.0050(11) 0.0405(13) -0.0016(12)
N1 0.0477(15) 0.0439(14) 0.0347(13) 0.0026(11) 0.0226(11) -0.0037(10)
C1 0.073(3) 0.101(4) 0.094(4) 0.027(3) 0.021(3) 0.024(3)
C2 0.054(2) 0.080(3) 0.052(2) 0.0147(19) 0.0260(18) 0.0080(18)
C3 0.045(2) 0.093(3) 0.055(2) -0.006(2) 0.0155(17) 0.003(2)
C4 0.055(2) 0.077(2) 0.049(2) -0.0143(18) 0.0314(18) -0.0138(18)
C5 0.076(3) 0.094(3) 0.084(3) -0.035(2) 0.037(3) -0.021(2)
C6 0.088(3) 0.118(4) 0.122(4) -0.030(3) 0.065(3) 0.000(3)
C7 0.059(2) 0.089(3) 0.053(2) -0.012(2) 0.0331(19) -0.0033(19)
C8 0.050(2) 0.103(3) 0.078(3) 0.007(2) 0.038(2) 0.008(2)
C9 0.053(2) 0.089(3) 0.0406(18) 0.019(2) 0.0211(17) -0.0028(18)
C10 0.077(3) 0.110(4) 0.084(3) 0.037(3) 0.043(3) 0.008(3)
C11 0.064(2) 0.0442(17) 0.0515(19) -0.0086(15) 0.0354(17) -0.0137(15)
C12 0.076(2) 0.0423(17) 0.052(2) -0.0084(15) 0.0434(19) -0.0021(14)
C13 0.0547(19) 0.0422(16) 0.0375(16) 0.0041(14) 0.0269(14) -0.0002(13)
C14 0.083(2) 0.0383(17) 0.0457(18) 0.0030(16) 0.0419(18) -0.0020(13)
C15 0.076(2) 0.0444(18) 0.0431(17) 0.0049(16) 0.0371(17) 0.0047(14)
C16 0.071(2) 0.0450(18) 0.0416(17) 0.0018(15) 0.0368(16) 0.0023(13)
C17 0.061(2) 0.0444(17) 0.0392(16) 0.0014(14) 0.0329(15) 0.0028(13)
C18 0.0495(18) 0.0436(16) 0.0356(15) 0.0021(13) 0.0239(14) -0.0014(13)
C19 0.075(2) 0.0424(17) 0.0457(18) -0.0034(15) 0.0401(17) 0.0014(13)
C20 0.074(2) 0.0399(17) 0.0471(18) -0.0049(15) 0.0379(17) -0.0075(14)

loop_
_atom_type_symbol
_atom_type_description
_atom_type_scat_dispersion_real
_atom_type_scat_dispersion_imag
_atom_type_scat_source
C C 0.0033 0.0016 'International Tables Vol C Tables 4.2.6.8 and 6.1.1.4'
H H 0.0000 0.0000 'International Tables Vol C Tables 4.2.6.8 and 6.1.1.4'
N N 0.0061 0.0033 'International Tables Vol C Tables 4.2.6.8 and 6.1.1.4'
O O 0.0106 0.0060 'International Tables Vol C Tables 4.2.6.8 and 6.1.1.4'
Cu Cu 0.3201 1.2651 'International Tables Vol C Tables 4.2.6.8 and 6.1.1.4'

loop_
_geom_angle_atom_site_label_1
_geom_angle_atom_site_label_2
_geom_angle_atom_site_label_3
_geom_angle_site_symmetry_1
_geom_angle_site_symmetry_3
_geom_angle
_geom_angle_publ_flag
O2 Cu1 O4 . . 85.37(10) ?
O2 Cu1 O3 . . 163.25(10) ?
O4 Cu1 O3 . . 92.29(11) ?
O2 Cu1 O1 . . 91.51(10) ?
O4 Cu1 O1 . . 166.93(10) ?
O3 Cu1 O1 . . 87.05(10) ?
O2 Cu1 N1 . . 98.77(10) ?
O4 Cu1 N1 . . 96.62(10) ?
O3 Cu1 N1 . . 97.98(9) ?
O1 Cu1 N1 . . 96.40(9) ?
C4 O1 Cu1 . . 125.2(2) ?
C2 O2 Cu1 . . 125.9(2) ?
C9 O3 Cu1 . . 124.3(2) ?
C7 O4 Cu1 . . 124.9(2) ?
C11 N1 C15 . . 115.7(3) ?
C11 N1 Cu1 . . 125.5(2) ?
C15 N1 Cu1 . . 118.6(2) ?
C2 C1 H1A . . 109.5 ?
C2 C1 H1B . . 109.5 ?
H1A C1 H1B . . 109.5 ?
C2 C1 H1C . . 109.5 ?
H1A C1 H1C . . 109.5 ?
H1B C1 H1C . . 109.5 ?
O2 C2 C3 . . 124.7(3) ?
O2 C2 C1 . . 114.2(4) ?
C3 C2 C1 . . 121.1(4) ?
C2 C3 C4 . . 125.7(3) ?
C2 C3 H3A . . 117.1 ?
C4 C3 H3A . . 117.1 ?
O1 C4 C3 . . 124.8(3) ?
O1 C4 C5 . . 115.3(3) ?
C3 C4 C5 . . 119.9(3) ?
C4 C5 H5A . . 109.5 ?
C4 C5 H5B . . 109.5 ?
H5A C5 H5B . . 109.5 ?
C4 C5 H5C . . 109.5 ?
H5A C5 H5C . . 109.5 ?
H5B C5 H5C . . 109.5 ?
C7 C6 H6A . . 109.5 ?
C7 C6 H6B . . 109.5 ?
H6A C6 H6B . . 109.5 ?
C7 C6 H6C . . 109.5 ?
H6A C6 H6C . . 109.5 ?
H6B C6 H6C . . 109.5 ?
O4 C7 C8 . . 125.2(4) ?
O4 C7 C6 . . 114.9(4) ?
C8 C7 C6 . . 119.9(4) ?
C9 C8 C7 . . 125.9(4) ?
C9 C8 H8A . . 117.0 ?
C7 C8 H8A . . 117.0 ?
O3 C9 C8 . . 125.4(3) ?
O3 C9 C10 . . 114.7(4) ?
C8 C9 C10 . . 119.9(4) ?
C9 C10 H10A . . 109.5 ?
C9 C10 H10B . . 109.5 ?
H10A C10 H10B . . 109.5 ?
C9 C10 H10C . . 109.5 ?
H10A C10 H10C . . 109.5 ?
H10B C10 H10C . . 109.5 ?
N1 C11 C12 . . 124.1(3) ?
N1 C11 H11A . . 118.0 ?
C12 C11 H11A . . 118.0 ?
C11 C12 C13 . . 120.1(3) ?
C11 C12 H12A . . 120.0 ?
C13 C12 H12A . . 120.0 ?
C12 C13 C14 . . 115.9(3) ?
C12 C13 C16 . . 120.6(3) ?
C14 C13 C16 . . 123.5(3) ?
C15 C14 C13 . . 119.8(3) ?
C15 C14 H14A . . 120.1 ?
C13 C14 H14A . . 120.1 ?
N1 C15 C14 . . 124.4(3) ?
N1 C15 H15A . . 117.8 ?
C14 C15 H15A . . 117.8 ?
C17 C16 C13 . . 126.8(3) ?
C17 C16 H16A . . 116.6 ?
C13 C16 H16A . . 116.6 ?
C16 C17 C18 . . 126.7(3) ?
C16 C17 H17A . . 116.6 ?
C18 C17 H17A . . 116.6 ?
C19 C18 C20 . . 116.5(3) ?
C19 C18 C17 . . 120.3(3) ?
C20 C18 C17 . . 123.2(3) ?
C20 C19 C18 3_656 . 122.2(3) ?
C20 C19 H19A 3_656 . 118.9 ?
C18 C19 H19A . . 118.9 ?
C19 C20 C18 3_656 . 121.3(3) ?
C19 C20 H20A 3_656 . 119.3 ?
C18 C20 H20A . . 119.3 ?

loop_
_geom_bond_atom_site_label_1
_geom_bond_atom_site_label_2
_geom_bond_site_symmetry_2
_geom_bond_distance
_geom_bond_publ_flag
Cu1 O2 . 1.939(2) ?
Cu1 O4 . 1.940(2) ?
Cu1 O3 . 1.940(2) ?
Cu1 O1 . 1.947(2) ?
Cu1 N1 . 2.228(2) ?
O1 C4 . 1.273(4) ?
O2 C2 . 1.273(4) ?
O3 C9 . 1.282(4) ?
O4 C7 . 1.269(4) ?
N1 C11 . 1.320(4) ?
N1 C15 . 1.335(4) ?
C1 C2 . 1.515(5) ?
C1 H1A . 0.9600 ?
C1 H1B . 0.9600 ?
C1 H1C . 0.9600 ?
C2 C3 . 1.371(5) ?
C3 C4 . 1.376(5) ?
C3 H3A . 0.9300 ?
C4 C5 . 1.505(5) ?
C5 H5A . 0.9600 ?
C5 H5B . 0.9600 ?
C5 H5C . 0.9600 ?
C6 C7 . 1.511(6) ?
C6 H6A . 0.9600 ?
C6 H6B . 0.9600 ?
C6 H6C . 0.9600 ?
C7 C8 . 1.367(5) ?
C8 C9 . 1.363(6) ?
C8 H8A . 0.9300 ?
C9 C10 . 1.504(5) ?
C10 H10A . 0.9600 ?
C10 H10B . 0.9600 ?
C10 H10C . 0.9600 ?
C11 C12 . 1.378(4) ?
C11 H11A . 0.9300 ?
C12 C13 . 1.384(4) ?
C12 H12A . 0.9300 ?
C13 C14 . 1.389(4) ?
C13 C16 . 1.456(4) ?
C14 C15 . 1.368(4) ?
C14 H14A . 0.9300 ?
C15 H15A . 0.9300 ?
C16 C17 . 1.321(4) ?
C16 H16A . 0.9300 ?
C17 C18 . 1.448(4) ?
C17 H17A . 0.9300 ?
C18 C19 . 1.391(4) ?
C18 C20 . 1.397(4) ?
C19 C20 3_656 1.376(4) ?
C19 H19A . 0.9300 ?
C20 C19 3_656 1.376(4) ?
C20 H20A . 0.9300 ?

loop_
_geom_hbond_atom_site_label_D
_geom_hbond_atom_site_label_H
_geom_hbond_atom_site_label_A
_geom_hbond_site_symmetry_A
_geom_hbond_distance_DH
_geom_hbond_distance_HA
_geom_hbond_distance_DA
_geom_hbond_angle_DHA
C14 H14A O2 3_655 0.93 2.45 3.371(4) 172.6
C16 H16A O1 4_556 0.93 2.52 3.333(4) 146.8
C16 H16A O3 4_556 0.93 2.58 3.315(4) 136.0
